data_7040134
loop_
_publ_author_name
'Gianopoulos, Christopher G.'
'Kumar, Nishant'
'Zhao, Yihong'
'Jia, Li'
'Kirschbaum, Kristin'
'Mason, Mark R.'

_publ_section_title
;
 Aluminum alkoxide, amide and halide complexes supported by a bulky
 dipyrromethene ligand: synthesis, characterization, and preliminary
 \e-caprolactone polymerization activity.
;
_journal_issue 35
_journal_name_full 'Dalton transactions (Cambridge, England : 2003)'
_journal_page_first 13787
_journal_page_last 13797
_journal_paper_doi 10.1039/c6dt02449a
_journal_volume 45
_journal_year 2016
_chemical_formula_moiety 'C33 H33 N2 , I'
_chemical_formula_sum 'C33 H33 I N2'
_chemical_formula_weight 584.51
_space_group_crystal_system orthorhombic
_space_group_IT_number 62
_space_group_name_Hall '-P 2ac 2n'
_space_group_name_H-M_alt 'P n m a'
_symmetry_space_group_name_Hall '-P 2ac 2n'
_symmetry_space_group_name_H-M 'P n m a'
_atom_sites_solution_hydrogens mixed
_atom_sites_solution_primary direct
_atom_sites_solution_secondary difmap
_audit_creation_method SHELXL-2014/7
_audit_update_record
;
2016-05-17 deposited with the CCDC.
2016-07-20 downloaded from the CCDC.
;
_cell_angle_alpha 90
_cell_angle_beta 90
_cell_angle_gamma 90
_cell_formula_units_Z 4
_cell_length_a 14.4600(19)
_cell_length_b 18.427(2)
_cell_length_c 10.2026(13)
_cell_measurement_reflns_used 9125
_cell_measurement_temperature 140(2)
_cell_measurement_theta_max 26.689
_cell_measurement_theta_min 2.211
_cell_volume 2718.5(6)
_computing_structure_refinement 'SHELXL-2014/7 (Sheldrick, 2014)'
_diffrn_ambient_temperature 140(2)
_diffrn_measured_fraction_theta_full 1.000
_diffrn_measured_fraction_theta_max 0.999
_diffrn_measurement_device_type 'Bruker Duo with Apex II CCD'
_diffrn_measurement_method omega-scan
_diffrn_radiation_type MoK\a
_diffrn_radiation_wavelength 0.71073
_diffrn_reflns_av_R_equivalents 0.0543
_diffrn_reflns_av_unetI/netI 0.0260
_diffrn_reflns_Laue_measured_fraction_full 1.000
_diffrn_reflns_Laue_measured_fraction_max 0.999
_diffrn_reflns_limit_h_max 18
_diffrn_reflns_limit_h_min -18
_diffrn_reflns_limit_k_max 23
_diffrn_reflns_limit_k_min -23
_diffrn_reflns_limit_l_max 13
_diffrn_reflns_limit_l_min -13
_diffrn_reflns_number 31835
_diffrn_reflns_point_group_measured_fraction_full 1.000
_diffrn_reflns_point_group_measured_fraction_max 0.999
_diffrn_reflns_theta_full 26.000
_diffrn_reflns_theta_max 27.503
_diffrn_reflns_theta_min 2.210
_diffrn_source 'fine-focus sealed tube'
_exptl_absorpt_coefficient_mu 1.202
_exptl_absorpt_correction_T_max 0.7456
_exptl_absorpt_correction_T_min 0.6466
_exptl_absorpt_correction_type multi-scan
_exptl_absorpt_process_details 'sadabs (Sheldrick, 1997)'
_exptl_crystal_colour purple
_exptl_crystal_density_diffrn 1.428
_exptl_crystal_description parallelepiped
_exptl_crystal_F_000 1192
_exptl_crystal_size_max 0.11
_exptl_crystal_size_mid 0.09
_exptl_crystal_size_min 0.09
_refine_diff_density_max 0.573
_refine_diff_density_min -0.429
_refine_diff_density_rms 0.091
_refine_ls_extinction_method none
_refine_ls_goodness_of_fit_ref 1.035
_refine_ls_hydrogen_treatment mixed
_refine_ls_matrix_type full
_refine_ls_number_parameters 235
_refine_ls_number_reflns 3211
_refine_ls_number_restraints 0
_refine_ls_restrained_S_all 1.035
_refine_ls_R_factor_all 0.0444
_refine_ls_R_factor_gt 0.0320
_refine_ls_shift/su_max 0.000
_refine_ls_shift/su_mean 0.000
_refine_ls_structure_factor_coef Fsqd
_refine_ls_weighting_details 'w=1/[\s^2^(Fo^2^)+(0.0423P)^2^+4.6840P] where P=(Fo^2^+2Fc^2^)/3'
_refine_ls_weighting_scheme calc
_refine_ls_wR_factor_gt 0.0807
_refine_ls_wR_factor_ref 0.0866
_reflns_Friedel_coverage 0.000
_reflns_number_gt 2649
_reflns_number_total 3211
_reflns_threshold_expression 'I > 2\s(I)'
_cod_data_source_file c6dt02449a2.cif
_cod_data_source_block 8
_cod_depositor_comments 'Adding full bibliography for 7040128--7040134.cif.'
_cod_database_code 7040134
_shelx_shelxl_version_number 2014/7
_shelx_space_group_comment
;
The symmetry employed for this shelxl refinement is uniquely defined
by the following loop, which should always be used as a source of
symmetry information in preference to the above space-group names.
They are only intended as comments.
;

loop_
_space_group_symop_operation_xyz
'x, y, z'
'-x+1/2, -y, z+1/2'
'-x, y+1/2, -z'
'x+1/2, -y+1/2, -z+1/2'
'-x, -y, -z'
'x-1/2, y, -z-1/2'
'x, -y-1/2, z'
'-x-1/2, y-1/2, z-1/2'

loop_
_atom_site_label
_atom_site_type_symbol
_atom_site_fract_x
_atom_site_fract_y
_atom_site_fract_z
_atom_site_U_iso_or_equiv
_atom_site_adp_type
_atom_site_occupancy
_atom_site_site_symmetry_order
_atom_site_calc_flag
_atom_site_refinement_flags_posn
_atom_site_refinement_flags_adp
_atom_site_refinement_flags_occupancy
C1 C 0.1588(3) 0.2500 0.4731(4) 0.0165(7) Uani 1 2 d S T P
I1 I 0.05541(2) 0.2500 0.91381(2) 0.02445(10) Uani 1 2 d S T P
N1 N 0.07219(16) 0.33737(13) 0.6181(2) 0.0172(5) Uani 1 1 d . . .
H1 H 0.062(2) 0.3143(19) 0.672(4) 0.021 Uiso 1 1 d . U .
C2 C 0.13029(18) 0.31929(15) 0.5142(3) 0.0169(5) Uani 1 1 d . . .
C3 C 0.14846(19) 0.38534(15) 0.4477(3) 0.0196(6) Uani 1 1 d . . .
H3 H 0.182(2) 0.3866(19) 0.380(3) 0.029(9) Uiso 1 1 d . . .
C4 C 0.1026(2) 0.44007(15) 0.5108(3) 0.0203(6) Uani 1 1 d . . .
H4 H 0.103(2) 0.4847(17) 0.488(3) 0.014(7) Uiso 1 1 d . . .
C5 C 0.05556(18) 0.41010(14) 0.6192(3) 0.0175(5) Uani 1 1 d . . .
C6 C -0.00373(18) 0.44648(14) 0.7170(3) 0.0163(5) Uani 1 1 d . . .
C7 C 0.02519(19) 0.51276(14) 0.7737(3) 0.0186(5) Uani 1 1 d . . .
C8 C -0.03278(19) 0.54810(15) 0.8603(3) 0.0217(6) Uani 1 1 d . . .
H8 H -0.0126 0.5922 0.8990 0.026 Uiso 1 1 calc R U .
C9 C -0.1198(2) 0.52121(15) 0.8927(3) 0.0206(6) Uani 1 1 d . . .
C10 C -0.14741(19) 0.45631(15) 0.8354(3) 0.0195(6) Uani 1 1 d . . .
H10 H -0.202(2) 0.4389(18) 0.851(3) 0.027(9) Uiso 1 1 d . . .
C11 C -0.09208(18) 0.41870(14) 0.7475(3) 0.0180(5) Uani 1 1 d . . .
C12 C 0.1176(2) 0.54724(18) 0.7448(4) 0.0291(7) Uani 1 1 d . . .
H121 H 0.161(2) 0.5138(18) 0.735(3) 0.023(8) Uiso 1 1 d . . .
H122 H 0.112(2) 0.5753(19) 0.671(4) 0.028(9) Uiso 1 1 d . . .
H123 H 0.134(2) 0.575(2) 0.819(4) 0.034(10) Uiso 1 1 d . . .
C13 C -0.1818(2) 0.56210(19) 0.9860(3) 0.0274(7) Uani 1 1 d . . .
H131 H -0.148(3) 0.586(2) 1.052(4) 0.040(10) Uiso 1 1 d . . .
H132 H -0.220(3) 0.533(2) 1.026(4) 0.035(10) Uiso 1 1 d . . .
H133 H -0.212(3) 0.595(2) 0.948(4) 0.048(12) Uiso 1 1 d . . .
C14 C -0.1312(2) 0.35092(17) 0.6850(4) 0.0254(6) Uani 1 1 d . . .
H141 H -0.121(3) 0.349(2) 0.600(4) 0.032(10) Uiso 1 1 d . . .
H142 H -0.111(2) 0.312(2) 0.728(3) 0.030(9) Uiso 1 1 d . . .
H143 H -0.197(3) 0.351(2) 0.696(4) 0.043(11) Uiso 1 1 d . . .
C15 C 0.2293(3) 0.2500 0.3643(4) 0.0166(7) Uani 1 2 d S T P
C16 C 0.2043(3) 0.2500 0.2332(4) 0.0259(9) Uani 1 2 d S T P
H16 H 0.144(4) 0.2500 0.214(5) 0.032(14) Uiso 1 2 d S . P
C17 C 0.2711(3) 0.2500 0.1355(4) 0.0264(9) Uani 1 2 d S T P
H17 H 0.2532 0.2500 0.0459 0.032 Uiso 1 2 calc R U P
C18 C 0.3636(3) 0.2500 0.1689(4) 0.0248(9) Uani 1 2 d S T P
H18 H 0.4095 0.2500 0.1023 0.030 Uiso 1 2 calc R U P
C19 C 0.3891(3) 0.2500 0.2977(5) 0.0285(10) Uani 1 2 d S T P
H19 H 0.449(3) 0.2500 0.316(5) 0.032(14) Uiso 1 2 d S . P
C20 C 0.3229(3) 0.2500 0.3966(4) 0.0256(9) Uani 1 2 d S T P
H20 H 0.336(3) 0.2500 0.481(5) 0.022(12) Uiso 1 2 d S . P

loop_
_atom_site_aniso_label
_atom_site_aniso_U_11
_atom_site_aniso_U_22
_atom_site_aniso_U_33
_atom_site_aniso_U_23
_atom_site_aniso_U_13
_atom_site_aniso_U_12
C1 0.0126(17) 0.0224(19) 0.0146(17) 0.000 -0.0013(14) 0.000
I1 0.03182(16) 0.02433(15) 0.01720(14) 0.000 -0.00160(11) 0.000
N1 0.0211(12) 0.0132(11) 0.0175(11) 0.0049(9) 0.0037(9) 0.0007(9)
C2 0.0152(12) 0.0184(13) 0.0173(13) 0.0022(10) 0.0005(10) 0.0002(10)
C3 0.0176(13) 0.0219(14) 0.0194(13) 0.0038(11) 0.0012(11) -0.0023(11)
C4 0.0213(14) 0.0151(13) 0.0244(14) 0.0080(11) -0.0016(11) 0.0004(11)
C5 0.0168(12) 0.0155(12) 0.0203(13) 0.0023(10) -0.0019(11) 0.0011(11)
C6 0.0172(13) 0.0123(12) 0.0194(13) 0.0034(10) -0.0008(10) 0.0040(10)
C7 0.0182(13) 0.0133(12) 0.0243(14) 0.0020(11) -0.0022(11) 0.0004(10)
C8 0.0220(14) 0.0159(13) 0.0273(14) -0.0010(11) -0.0040(11) 0.0012(11)
C9 0.0221(13) 0.0178(13) 0.0220(14) 0.0007(11) -0.0024(11) 0.0046(11)
C10 0.0154(13) 0.0174(13) 0.0257(14) 0.0025(11) -0.0015(11) 0.0014(11)
C11 0.0181(12) 0.0125(12) 0.0234(13) 0.0031(11) -0.0040(11) 0.0027(10)
C12 0.0239(16) 0.0220(15) 0.0414(19) -0.0049(15) 0.0059(14) -0.0039(13)
C13 0.0250(16) 0.0263(16) 0.0311(17) -0.0062(14) 0.0014(14) 0.0018(14)
C14 0.0204(15) 0.0181(15) 0.0377(18) -0.0047(13) -0.0024(13) -0.0004(12)
C15 0.0191(18) 0.0143(17) 0.0163(17) 0.000 0.0028(15) 0.000
C16 0.021(2) 0.033(2) 0.023(2) 0.000 0.0005(17) 0.000
C17 0.036(2) 0.029(2) 0.0145(18) 0.000 0.0026(18) 0.000
C18 0.032(2) 0.019(2) 0.023(2) 0.000 0.0117(18) 0.000
C19 0.018(2) 0.035(2) 0.032(2) 0.000 0.0063(18) 0.000
C20 0.025(2) 0.035(2) 0.016(2) 0.000 0.0015(17) 0.000

loop_
_atom_type_symbol
_atom_type_description
_atom_type_scat_dispersion_real
_atom_type_scat_dispersion_imag
_atom_type_scat_source
C C 0.0033 0.0016 'International Tables Vol C Tables 4.2.6.8 and 6.1.1.4'
H H 0.0000 0.0000 'International Tables Vol C Tables 4.2.6.8 and 6.1.1.4'
N N 0.0061 0.0033 'International Tables Vol C Tables 4.2.6.8 and 6.1.1.4'
I I -0.4742 1.8119 'International Tables Vol C Tables 4.2.6.8 and 6.1.1.4'

loop_
_geom_angle_atom_site_label_1
_geom_angle_atom_site_label_2
_geom_angle_atom_site_label_3
_geom_angle
_geom_angle_site_symmetry_1
_geom_angle_site_symmetry_3
C2 C1 C2 130.6(3) . 7_565
C2 C1 C15 114.71(17) . .
C2 C1 C15 114.71(17) 7_565 .
C5 N1 C2 110.4(2) . .
C5 N1 H1 123(3) . .
C2 N1 H1 125(3) . .
N1 C2 C1 128.4(3) . .
N1 C2 C3 105.7(2) . .
C1 C2 C3 125.7(3) . .
C4 C3 C2 108.5(2) . .
C4 C3 H3 130(2) . .
C2 C3 H3 121(2) . .
C3 C4 C5 108.3(2) . .
C3 C4 H4 126(2) . .
C5 C4 H4 126(2) . .
N1 C5 C4 107.1(2) . .
N1 C5 C6 123.7(2) . .
C4 C5 C6 129.2(2) . .
C11 C6 C7 119.4(2) . .
C11 C6 C5 120.7(2) . .
C7 C6 C5 119.8(2) . .
C8 C7 C6 119.3(2) . .
C8 C7 C12 117.6(3) . .
C6 C7 C12 123.1(3) . .
C7 C8 C9 122.2(3) . .
C7 C8 H8 118.9 . .
C9 C8 H8 118.9 . .
C10 C9 C8 117.8(3) . .
C10 C9 C13 121.6(3) . .
C8 C9 C13 120.6(3) . .
C11 C10 C9 122.4(3) . .
C11 C10 H10 118(2) . .
C9 C10 H10 120(2) . .
C10 C11 C6 118.9(2) . .
C10 C11 C14 118.0(3) . .
C6 C11 C14 123.0(3) . .
C7 C12 H121 111(2) . .
C7 C12 H122 109(2) . .
H121 C12 H122 111(3) . .
C7 C12 H123 107(2) . .
H121 C12 H123 107(3) . .
H122 C12 H123 112(3) . .
C9 C13 H131 112(2) . .
C9 C13 H132 111(2) . .
H131 C13 H132 106(3) . .
C9 C13 H133 112(3) . .
H131 C13 H133 105(3) . .
H132 C13 H133 110(4) . .
C11 C14 H141 113(2) . .
C11 C14 H142 110(2) . .
H141 C14 H142 113(3) . .
C11 C14 H143 109(2) . .
H141 C14 H143 106(3) . .
H142 C14 H143 105(3) . .
C16 C15 C20 118.8(4) . .
C16 C15 C1 122.3(4) . .
C20 C15 C1 118.9(3) . .
C15 C16 C17 120.8(4) . .
C15 C16 H16 118(3) . .
C17 C16 H16 122(3) . .
C18 C17 C16 119.8(4) . .
C18 C17 H17 120.1 . .
C16 C17 H17 120.1 . .
C19 C18 C17 120.0(4) . .
C19 C18 H18 120.0 . .
C17 C18 H18 120.0 . .
C18 C19 C20 120.8(4) . .
C18 C19 H19 118(3) . .
C20 C19 H19 121(3) . .
C19 C20 C15 119.8(4) . .
C19 C20 H20 124(3) . .
C15 C20 H20 116(3) . .

loop_
_geom_bond_atom_site_label_1
_geom_bond_atom_site_label_2
_geom_bond_distance
_geom_bond_site_symmetry_2
C1 C2 1.406(3) .
C1 C2 1.406(3) 7_565
C1 C15 1.507(5) .
N1 C5 1.362(3) .
N1 C2 1.393(3) .
N1 H1 0.71(4) .
C2 C3 1.418(4) .
C3 C4 1.368(4) .
C3 H3 0.85(4) .
C4 C5 1.411(4) .
C4 H4 0.85(3) .
C5 C6 1.476(4) .
C6 C11 1.411(4) .
C6 C7 1.414(4) .
C7 C8 1.381(4) .
C7 C12 1.508(4) .
C8 C9 1.392(4) .
C8 H8 0.9500 .
C9 C10 1.390(4) .
C9 C13 1.509(4) .
C10 C11 1.387(4) .
C10 H10 0.87(3) .
C11 C14 1.512(4) .
C12 H121 0.89(3) .
C12 H122 0.92(4) .
C12 H123 0.94(4) .
C13 H131 0.94(4) .
C13 H132 0.88(4) .
C13 H133 0.85(4) .
C14 H141 0.88(4) .
C14 H142 0.88(4) .
C14 H143 0.96(4) .
C15 C16 1.386(6) .
C15 C20 1.392(6) .
C16 C17 1.388(6) .
C16 H16 0.89(5) .
C17 C18 1.380(6) .
C17 H17 0.9500 .
C18 C19 1.364(6) .
C18 H18 0.9500 .
C19 C20 1.391(6) .
C19 H19 0.88(5) .
C20 H20 0.88(5) .

loop_
_geom_hbond_atom_site_label_D
_geom_hbond_atom_site_label_H
_geom_hbond_atom_site_label_A
_geom_hbond_distance_DH
_geom_hbond_distance_HA
_geom_hbond_distance_DA
_geom_hbond_angle_DHA
_geom_hbond_site_symmetry_A
N1 H1 I1 0.71(4) 2.74(4) 3.428(2) 165(3) .
C14 H142 I1 0.88(4) 3.28(4) 4.024(3) 144(3) .
C19 H19 I1 0.88(5) 3.16(5) 3.801(5) 131(4) 4_556
C16 H16 I1 0.89(5) 3.33(5) 3.906(4) 125(4) 1_554
C17 H17 I1 0.95 3.16 3.853(5) 131.0 1_554
C13 H131 I1 0.94(4) 3.33(4) 4.046(3) 135(3) 3_557
